data_7042093
loop_
_publ_author_name
'Kobylarczyk, Jedrzej'
'Pinkowicz, Dawid'
'Srebro-Hooper, Monika'
'Hooper, James'
'Podgajny, Robert'

_publ_section_title
;
 Anion-\p recognition between [M(CN)6](3-) complexes and HAT(CN)6:
 structural matching and electronic charge density modification.
;
_journal_issue 11
_journal_name_full 'Dalton transactions (Cambridge, England : 2003)'
_journal_page_first 3482
_journal_page_last 3491
_journal_paper_doi 10.1039/c7dt00293a
_journal_volume 46
_journal_year 2017
_chemical_formula_moiety 'C6 Fe1 N6, 3(C24 H20 P), C18 N12'
_chemical_formula_sum 'C96 H60 Fe N18 P3'
_chemical_formula_weight 1614.38
_space_group_crystal_system trigonal
_space_group_IT_number 161
_space_group_name_Hall 'R 3 -2"c'
_space_group_name_H-M_alt 'R 3 c :H'
_atom_sites_solution_hydrogens geom
_atom_sites_solution_primary direct
_audit_creation_date 2016-11-09
_audit_creation_method
;
Olex2 1.2
(compiled 2016.09.09 svn.r3337 for OlexSys, GUI svn.r5227)
;
_audit_update_record
;
2016-11-09 deposited with the CCDC.
2017-02-16 downloaded from the CCDC.
;
_cell_angle_alpha 90
_cell_angle_beta 90
_cell_angle_gamma 120
_cell_formula_units_Z 6
_cell_length_a 27.6091(8)
_cell_length_b 27.6091(8)
_cell_length_c 18.7133(7)
_cell_measurement_reflns_used 6854
_cell_measurement_temperature 120(2)
_cell_measurement_theta_max 25.32
_cell_measurement_theta_min 3.13
_cell_volume 12353.4(7)
_computing_molecular_graphics 'Olex2 (Dolomanov et al., 2009)'
_computing_publication_material 'Olex2 (Dolomanov et al., 2009)'
_computing_structure_refinement 'ShelXL (Sheldrick, 2015)'
_computing_structure_solution 'ShelXT (Sheldrick, 2015)'
_diffrn_ambient_temperature 120.1
_diffrn_measured_fraction_theta_full 0.997
_diffrn_measured_fraction_theta_max 0.997
_diffrn_measurement_device_type 'Bruker APEX-II CCD'
_diffrn_measurement_method '\f and \w scans'
_diffrn_radiation_type MoK\a
_diffrn_radiation_wavelength 0.71073
_diffrn_reflns_av_R_equivalents 0.0421
_diffrn_reflns_av_unetI/netI 0.0339
_diffrn_reflns_Laue_measured_fraction_full 0.997
_diffrn_reflns_Laue_measured_fraction_max 0.997
_diffrn_reflns_limit_h_max 33
_diffrn_reflns_limit_h_min -33
_diffrn_reflns_limit_k_max 33
_diffrn_reflns_limit_k_min -32
_diffrn_reflns_limit_l_max 22
_diffrn_reflns_limit_l_min -11
_diffrn_reflns_number 16997
_diffrn_reflns_point_group_measured_fraction_full 0.997
_diffrn_reflns_point_group_measured_fraction_max 0.997
_diffrn_reflns_theta_full 25.242
_diffrn_reflns_theta_max 25.363
_diffrn_reflns_theta_min 3.134
_exptl_absorpt_coefficient_mu 0.302
_exptl_absorpt_correction_T_max 0.7452
_exptl_absorpt_correction_T_min 0.6800
_exptl_absorpt_correction_type multi-scan
_exptl_absorpt_process_details
;
SADABS-2014/5 (Bruker,2014/5) was used for absorption correction.
wR2(int) was 0.0547 before and 0.0504 after correction.
The Ratio of minimum to maximum transmission is 0.9125.
The \l/2 correction factor is Not present.
;
_exptl_crystal_colour green
_exptl_crystal_colour_primary green
_exptl_crystal_density_diffrn 1.302
_exptl_crystal_description needle
_exptl_crystal_F_000 4998
_exptl_crystal_size_max 0.4
_exptl_crystal_size_mid 0.1
_exptl_crystal_size_min 0.08
_refine_diff_density_max 0.268
_refine_diff_density_min -0.360
_refine_diff_density_rms 0.039
_refine_ls_abs_structure_details
;
 Flack x determined using 711 quotients [(I+)-(I-)]/[(I+)+(I-)]
 (Parsons, Flack and Wagner, Acta Cryst. B69 (2013) 249-259).
;
_refine_ls_abs_structure_Flack 0.014(16)
_refine_ls_extinction_coef 0.00027(5)
_refine_ls_extinction_expression Fc^*^=kFc[1+0.001xFc^2^\l^3^/sin(2\q)]^-1/4^
_refine_ls_extinction_method 'SHELXL-2014/7 (Sheldrick 2014'
_refine_ls_goodness_of_fit_ref 1.055
_refine_ls_hydrogen_treatment constr
_refine_ls_matrix_type full
_refine_ls_number_parameters 357
_refine_ls_number_reflns 3369
_refine_ls_number_restraints 1
_refine_ls_restrained_S_all 1.055
_refine_ls_R_factor_all 0.0348
_refine_ls_R_factor_gt 0.0300
_refine_ls_shift/su_max 0.000
_refine_ls_shift/su_mean 0.000
_refine_ls_structure_factor_coef Fsqd
_refine_ls_weighting_details 'w=1/[\s^2^(Fo^2^)+(0.0353P)^2^+7.2849P] where P=(Fo^2^+2Fc^2^)/3'
_refine_ls_weighting_scheme calc
_refine_ls_wR_factor_gt 0.0672
_refine_ls_wR_factor_ref 0.0693
_reflns_Friedel_coverage 0.994
_reflns_Friedel_fraction_full 0.998
_reflns_Friedel_fraction_max 0.998
_reflns_number_gt 3132
_reflns_number_total 3369
_reflns_threshold_expression 'I > 2\s(I)'
_cod_data_source_file c7dt00293a2.cif
_cod_data_source_block jk001_dp_xprep-auto
_cod_depositor_comments 'Adding full bibliography for 7042093--7042096.cif.'
_cod_original_cell_volume 12353.4(9)
_cod_database_code 7042093
_shelx_space_group_comment
;
The symmetry employed for this shelxl refinement is uniquely defined
by the following loop, which should always be used as a source of
symmetry information in preference to the above space-group names.
They are only intended as comments.
;
_shelx_estimated_absorpt_t_max 0.976
_shelx_estimated_absorpt_t_min 0.889
_olex2_refinement_description
;
1. Twinned data refinement
 Scales: 0.99(3) 0.01(3)
2. Fixed Uiso
 At 1.2 times of:
  All C(H) groups
3.a Aromatic/amide H refined with riding coordinates:
 C30(H30), C29(H29), C28(H28), C20(H20), C19(H19), C18(H18), C24(H24),
 C23(H23), C22(H22), C31(H31), C32(H32), C10(H10), C11(H11), C12(H12), C13(H13),
  C14(H14), C17(H17), C16(H16), C26(H26), C25(H25)
;
_shelx_shelxl_version_number 2014/7
_olex2_submission_special_instructions 'No special instructions were received'

loop_
_space_group_symop_id
_space_group_symop_operation_xyz
1 'x, y, z'
2 '-y, x-y, z'
3 '-x+y, -x, z'
4 '-x+y, y, z+1/2'
5 'x, x-y, z+1/2'
6 '-y, -x, z+1/2'
7 'x+2/3, y+1/3, z+1/3'
8 '-y+2/3, x-y+1/3, z+1/3'
9 '-x+y+2/3, -x+1/3, z+1/3'
10 '-x+y+2/3, y+1/3, z+5/6'
11 'x+2/3, x-y+1/3, z+5/6'
12 '-y+2/3, -x+1/3, z+5/6'
13 'x+1/3, y+2/3, z+2/3'
14 '-y+1/3, x-y+2/3, z+2/3'
15 '-x+y+1/3, -x+2/3, z+2/3'
16 '-x+y+1/3, y+2/3, z+7/6'
17 'x+1/3, x-y+2/3, z+7/6'
18 '-y+1/3, -x+2/3, z+7/6'

loop_
_atom_site_label
_atom_site_type_symbol
_atom_site_fract_x
_atom_site_fract_y
_atom_site_fract_z
_atom_site_U_iso_or_equiv
_atom_site_adp_type
_atom_site_occupancy
_atom_site_site_symmetry_order
_atom_site_calc_flag
_atom_site_refinement_flags_posn
_atom_site_refinement_flags_adp
_atom_site_refinement_flags_occupancy
Fe1 Fe 0.3333 0.6667 0.74202(5) 0.01495(17) Uani 1 3 d S T P
P1 P 0.24745(3) 0.28724(3) 0.32200(4) 0.01774(18) Uani 1 1 d . . .
N2 N 0.31990(12) 0.56434(12) 0.65481(15) 0.0250(6) Uani 1 1 d . . .
N1 N 0.42397(11) 0.66611(11) 0.83915(16) 0.0246(6) Uani 1 1 d . . .
N3 N 0.58598(11) 0.80447(12) 0.51476(16) 0.0291(7) Uani 1 1 d . . .
N6 N 0.38477(13) 0.47690(13) 0.4836(2) 0.0476(10) Uani 1 1 d . . .
C1 C 0.39004(12) 0.66534(12) 0.80299(17) 0.0174(7) Uani 1 1 d . . .
C2 C 0.32648(12) 0.60377(13) 0.68486(17) 0.0186(6) Uani 1 1 d . . .
C3 C 0.53939(13) 0.78718(12) 0.50682(17) 0.0194(7) Uani 1 1 d . . .
C4 C 0.47956(12) 0.76507(12) 0.49982(16) 0.0161(6) Uani 1 1 d . . .
C5 C 0.39279(12) 0.69008(12) 0.49796(16) 0.0139(6) Uani 1 1 d . . .
N5 N 0.37900(10) 0.59711(10) 0.49528(14) 0.0161(5) Uani 1 1 d . . .
C6 C 0.35581(11) 0.62973(12) 0.49751(16) 0.0127(6) Uani 1 1 d . . .
N4 N 0.44807(10) 0.71012(10) 0.50046(13) 0.0148(5) Uani 1 1 d . . .
C7 C 0.34362(12) 0.54284(12) 0.49583(17) 0.0167(7) Uani 1 1 d . . .
C8 C 0.36714(14) 0.50616(13) 0.4901(2) 0.0269(8) Uani 1 1 d . . .
C30 C 0.2574(2) 0.4425(2) 0.2212(3) 0.0620(16) Uani 1 1 d . . .
H30 H 0.2613 0.4750 0.1983 0.074 Uiso 1 1 calc R . .
C29 C 0.2207(2) 0.3916(2) 0.1955(2) 0.0571(14) Uani 1 1 d . . .
H29 H 0.1983 0.3884 0.1553 0.069 Uiso 1 1 calc R . .
C28 C 0.21517(18) 0.34324(17) 0.2273(2) 0.0377(9) Uani 1 1 d . . .
H28 H 0.1890 0.3074 0.2091 0.045 Uiso 1 1 calc R . .
C27 C 0.24825(14) 0.34825(13) 0.28564(19) 0.0262(8) Uani 1 1 d . . .
C15 C 0.31906(12) 0.30713(13) 0.33891(17) 0.0201(7) Uani 1 1 d . . .
C20 C 0.35948(14) 0.34205(13) 0.28954(19) 0.0271(8) Uani 1 1 d . . .
H20 H 0.3498 0.3585 0.2517 0.033 Uiso 1 1 calc R . .
C19 C 0.41401(14) 0.35249(15) 0.2963(2) 0.0313(8) Uani 1 1 d . . .
H19 H 0.4417 0.3762 0.2630 0.038 Uiso 1 1 calc R . .
C18 C 0.42788(14) 0.32875(17) 0.3509(2) 0.0374(9) Uani 1 1 d . . .
H18 H 0.4651 0.3356 0.3547 0.045 Uiso 1 1 calc R . .
C24 C 0.17768(15) 0.14434(14) 0.16097(18) 0.0284(8) Uani 1 1 d . . .
H24 H 0.1630 0.1141 0.1281 0.034 Uiso 1 1 calc R . .
C23 C 0.23346(15) 0.17108(14) 0.17830(18) 0.0291(8) Uani 1 1 d . . .
H23 H 0.2571 0.1594 0.1568 0.035 Uiso 1 1 calc R . .
C22 C 0.25576(14) 0.21493(13) 0.22667(18) 0.0229(7) Uani 1 1 d . . .
H22 H 0.2943 0.2330 0.2387 0.027 Uiso 1 1 calc R . .
C21 C 0.22093(13) 0.23216(12) 0.25737(17) 0.0187(7) Uani 1 1 d . . .
C31 C 0.28957(19) 0.44804(16) 0.2809(3) 0.0582(16) Uani 1 1 d . . .
H31 H 0.3145 0.4842 0.2995 0.070 Uiso 1 1 calc R . .
C32 C 0.28538(16) 0.40064(14) 0.3139(2) 0.0384(10) Uani 1 1 d . . .
H32 H 0.3074 0.4041 0.3546 0.046 Uiso 1 1 calc R . .
C9 C 0.20424(13) 0.26103(13) 0.40025(18) 0.0204(7) Uani 1 1 d . . .
C10 C 0.17138(13) 0.20376(13) 0.41124(17) 0.0223(7) Uani 1 1 d . . .
H10 H 0.1732 0.1784 0.3785 0.027 Uiso 1 1 calc R . .
C11 C 0.13609(14) 0.18347(14) 0.46953(18) 0.0254(8) Uani 1 1 d . . .
H11 H 0.1133 0.1443 0.4764 0.030 Uiso 1 1 calc R . .
C12 C 0.13398(16) 0.22024(15) 0.5179(2) 0.0387(9) Uani 1 1 d . . .
H12 H 0.1101 0.2064 0.5584 0.046 Uiso 1 1 calc R . .
C13 C 0.1664(2) 0.27665(16) 0.5073(2) 0.0565(14) Uani 1 1 d . . .
H13 H 0.1648 0.3018 0.5406 0.068 Uiso 1 1 calc R . .
C14 C 0.20174(17) 0.29778(15) 0.4482(2) 0.0422(10) Uani 1 1 d . . .
H14 H 0.2239 0.3370 0.4410 0.051 Uiso 1 1 calc R . .
C17 C 0.38824(15) 0.29487(17) 0.4009(2) 0.0390(10) Uani 1 1 d . . .
H17 H 0.3985 0.2794 0.4393 0.047 Uiso 1 1 calc R . .
C16 C 0.33328(14) 0.28355(15) 0.39455(19) 0.0282(8) Uani 1 1 d . . .
H16 H 0.3058 0.2599 0.4281 0.034 Uiso 1 1 calc R . .
C26 C 0.16426(14) 0.20494(14) 0.23976(18) 0.0254(7) Uani 1 1 d . . .
H26 H 0.1403 0.2163 0.2611 0.031 Uiso 1 1 calc R . .
C25 C 0.14291(14) 0.16116(14) 0.19104(19) 0.0305(8) Uani 1 1 d . . .
H25 H 0.1044 0.1428 0.1785 0.037 Uiso 1 1 calc R . .

loop_
_atom_site_aniso_label
_atom_site_aniso_U_11
_atom_site_aniso_U_22
_atom_site_aniso_U_33
_atom_site_aniso_U_23
_atom_site_aniso_U_13
_atom_site_aniso_U_12
Fe1 0.0168(2) 0.0168(2) 0.0112(3) 0.000 0.000 0.00842(11)
P1 0.0195(4) 0.0149(4) 0.0187(4) 0.0004(3) 0.0036(3) 0.0085(3)
N2 0.0301(15) 0.0276(16) 0.0177(14) -0.0036(12) 0.0011(12) 0.0146(13)
N1 0.0203(14) 0.0213(15) 0.0242(15) 0.0061(12) -0.0010(13) 0.0044(12)
N3 0.0184(16) 0.0280(15) 0.0371(18) -0.0019(13) -0.0017(13) 0.0087(13)
N6 0.039(2) 0.0320(18) 0.082(3) 0.0091(18) 0.0199(19) 0.0252(17)
C1 0.0164(16) 0.0129(15) 0.0174(16) 0.0013(12) 0.0028(13) 0.0031(13)
C2 0.0149(15) 0.0223(17) 0.0159(15) 0.0028(14) 0.0027(12) 0.0074(14)
C3 0.0217(18) 0.0153(15) 0.0205(17) -0.0006(13) 0.0000(13) 0.0088(13)
C4 0.0135(14) 0.0171(15) 0.0157(15) 0.0012(12) -0.0005(12) 0.0062(12)
C5 0.0156(15) 0.0162(15) 0.0091(14) 0.0003(12) 0.0005(12) 0.0074(12)
N5 0.0183(13) 0.0161(13) 0.0135(13) 0.0022(11) 0.0026(11) 0.0084(11)
C6 0.0145(14) 0.0142(14) 0.0105(14) 0.0006(12) 0.0003(12) 0.0079(12)
N4 0.0144(13) 0.0173(13) 0.0122(13) 0.0000(11) -0.0006(10) 0.0076(11)
C7 0.0188(17) 0.0177(15) 0.0153(15) 0.0012(13) 0.0011(13) 0.0104(14)
C8 0.0223(18) 0.0167(16) 0.040(2) 0.0063(15) 0.0086(15) 0.0084(15)
C30 0.091(4) 0.053(3) 0.074(4) 0.047(3) 0.060(3) 0.060(3)
C29 0.105(4) 0.074(3) 0.036(2) 0.028(2) 0.032(3) 0.077(3)
C28 0.059(3) 0.047(2) 0.027(2) 0.0102(17) 0.0112(18) 0.041(2)
C27 0.0327(18) 0.0203(17) 0.032(2) 0.0091(15) 0.0182(15) 0.0179(15)
C15 0.0195(15) 0.0172(15) 0.0185(16) -0.0074(13) 0.0002(13) 0.0054(13)
C20 0.0260(18) 0.0252(18) 0.0264(19) 0.0015(15) 0.0046(14) 0.0099(15)
C19 0.0198(18) 0.034(2) 0.030(2) -0.0038(16) 0.0045(15) 0.0064(16)
C18 0.0168(17) 0.055(2) 0.030(2) -0.0107(18) -0.0042(16) 0.0102(17)
C24 0.036(2) 0.0204(17) 0.0187(18) -0.0048(14) -0.0016(15) 0.0063(15)
C23 0.040(2) 0.0255(18) 0.0252(19) -0.0088(15) -0.0037(16) 0.0189(17)
C22 0.0262(18) 0.0199(16) 0.0241(18) -0.0021(14) -0.0022(14) 0.0127(14)
C21 0.0211(16) 0.0169(15) 0.0161(16) 0.0017(12) 0.0016(12) 0.0080(14)
C31 0.049(3) 0.020(2) 0.108(5) 0.018(2) 0.051(3) 0.020(2)
C32 0.032(2) 0.0204(18) 0.063(3) 0.0057(17) 0.0208(19) 0.0135(17)
C9 0.0208(16) 0.0189(16) 0.0210(17) 0.0005(13) 0.0050(13) 0.0095(14)
C10 0.0270(17) 0.0214(16) 0.0194(17) -0.0010(13) -0.0004(14) 0.0127(15)
C11 0.0242(18) 0.0199(17) 0.0262(19) 0.0035(14) -0.0004(14) 0.0066(14)
C12 0.043(2) 0.034(2) 0.034(2) 0.0112(17) 0.0240(18) 0.0158(18)
C13 0.079(3) 0.029(2) 0.053(3) 0.000(2) 0.043(3) 0.021(2)
C14 0.054(3) 0.0178(18) 0.041(2) 0.0010(16) 0.026(2) 0.0080(17)
C17 0.029(2) 0.057(3) 0.030(2) 0.0004(19) -0.0055(16) 0.0201(19)
C16 0.0223(18) 0.035(2) 0.0210(17) 0.0000(15) 0.0012(14) 0.0094(16)
C26 0.0215(16) 0.0313(18) 0.0204(17) 0.0013(14) 0.0017(14) 0.0109(15)
C25 0.0221(17) 0.0280(19) 0.0231(18) 0.0045(15) -0.0027(15) -0.0011(15)

loop_
_atom_type_symbol
_atom_type_description
_atom_type_scat_dispersion_real
_atom_type_scat_dispersion_imag
_atom_type_scat_source
C C 0.0033 0.0016 'International Tables Vol C Tables 4.2.6.8 and 6.1.1.4'
H H 0.0000 0.0000 'International Tables Vol C Tables 4.2.6.8 and 6.1.1.4'
Fe Fe 0.3463 0.8444 'International Tables Vol C Tables 4.2.6.8 and 6.1.1.4'
N N 0.0061 0.0033 'International Tables Vol C Tables 4.2.6.8 and 6.1.1.4'
P P 0.1023 0.0942 'International Tables Vol C Tables 4.2.6.8 and 6.1.1.4'

loop_
_geom_angle_atom_site_label_1
_geom_angle_atom_site_label_2
_geom_angle_atom_site_label_3
_geom_angle
_geom_angle_site_symmetry_1
_geom_angle_site_symmetry_3
C1 Fe1 C1 89.29(13) 2_665 3_565
C1 Fe1 C1 89.29(13) 2_665 .
C1 Fe1 C1 89.30(13) 3_565 .
C1 Fe1 C2 175.31(14) 3_565 2_665
C1 Fe1 C2 86.09(12) . 2_665
C1 Fe1 C2 91.45(13) . .
C1 Fe1 C2 175.31(14) . 3_565
C1 Fe1 C2 86.09(12) 2_665 3_565
C1 Fe1 C2 175.32(14) 2_665 .
C1 Fe1 C2 91.45(13) 2_665 2_665
C1 Fe1 C2 91.45(13) 3_565 3_565
C1 Fe1 C2 86.09(12) 3_565 .
C2 Fe1 C2 93.22(13) 3_565 .
C2 Fe1 C2 93.22(13) 3_565 2_665
C2 Fe1 C2 93.22(13) 2_665 .
C15 P1 C27 106.44(15) . .
C15 P1 C9 112.79(15) . .
C21 P1 C27 110.31(15) . .
C21 P1 C15 107.41(14) . .
C21 P1 C9 107.55(14) . .
C9 P1 C27 112.25(14) . .
N1 C1 Fe1 178.1(3) . .
N2 C2 Fe1 175.2(3) . .
N3 C3 C4 177.7(3) . .
N4 C4 C3 116.1(3) . .
N4 C4 C7 122.7(3) . 2_665
C7 C4 C3 121.2(3) 2_665 .
C6 C5 C6 120.1(3) 2_665 .
N4 C5 C6 118.4(3) . .
N4 C5 C6 121.4(3) . 2_665
C7 N5 C6 115.6(3) . .
C5 C6 C5 119.9(3) 3_565 .
N5 C6 C5 118.1(3) . .
N5 C6 C5 122.0(3) . 3_565
C4 N4 C5 115.8(3) . .
C4 C7 C8 120.5(3) 3_565 .
N5 C7 C4 122.4(3) . 3_565
N5 C7 C8 117.1(3) . .
N6 C8 C7 177.9(4) . .
C29 C30 H30 119.7 . .
C29 C30 C31 120.5(4) . .
C31 C30 H30 119.7 . .
C30 C29 H29 119.6 . .
C30 C29 C28 120.8(5) . .
C28 C29 H29 119.6 . .
C29 C28 H28 120.4 . .
C27 C28 C29 119.2(4) . .
C27 C28 H28 120.4 . .
C28 C27 P1 120.2(3) . .
C28 C27 C32 120.6(3) . .
C32 C27 P1 119.0(3) . .
C20 C15 P1 118.1(2) . .
C16 C15 P1 121.1(2) . .
C16 C15 C20 120.4(3) . .
C15 C20 H20 120.3 . .
C19 C20 C15 119.4(3) . .
C19 C20 H20 120.3 . .
C20 C19 H19 119.9 . .
C18 C19 C20 120.2(3) . .
C18 C19 H19 119.9 . .
C19 C18 H18 119.6 . .
C19 C18 C17 120.7(3) . .
C17 C18 H18 119.6 . .
C23 C24 H24 119.8 . .
C23 C24 C25 120.4(3) . .
C25 C24 H24 119.8 . .
C24 C23 H23 119.6 . .
C24 C23 C22 120.9(3) . .
C22 C23 H23 119.6 . .
C23 C22 H22 120.4 . .
C23 C22 C21 119.2(3) . .
C21 C22 H22 120.4 . .
C22 C21 P1 120.7(2) . .
C22 C21 C26 119.9(3) . .
C26 C21 P1 119.3(2) . .
C30 C31 H31 119.9 . .
C30 C31 C32 120.2(5) . .
C32 C31 H31 119.9 . .
C27 C32 C31 118.6(4) . .
C27 C32 H32 120.7 . .
C31 C32 H32 120.7 . .
C10 C9 P1 120.2(2) . .
C14 C9 P1 120.0(2) . .
C14 C9 C10 119.7(3) . .
C9 C10 H10 119.8 . .
C11 C10 C9 120.4(3) . .
C11 C10 H10 119.8 . .
C10 C11 H11 120.0 . .
C10 C11 C12 119.9(3) . .
C12 C11 H11 120.0 . .
C11 C12 H12 120.1 . .
C13 C12 C11 119.8(3) . .
C13 C12 H12 120.1 . .
C12 C13 H13 119.5 . .
C12 C13 C14 120.9(4) . .
C14 C13 H13 119.5 . .
C9 C14 C13 119.3(3) . .
C9 C14 H14 120.4 . .
C13 C14 H14 120.4 . .
C18 C17 H17 120.1 . .
C18 C17 C16 119.9(4) . .
C16 C17 H17 120.1 . .
C15 C16 C17 119.4(3) . .
C15 C16 H16 120.3 . .
C17 C16 H16 120.3 . .
C21 C26 H26 120.1 . .
C25 C26 C21 119.9(3) . .
C25 C26 H26 120.1 . .
C24 C25 C26 119.8(3) . .
C24 C25 H25 120.1 . .
C26 C25 H25 120.1 . .

loop_
_geom_bond_atom_site_label_1
_geom_bond_atom_site_label_2
_geom_bond_distance
_geom_bond_site_symmetry_2
Fe1 C1 1.952(3) 2_665
Fe1 C1 1.952(3) 3_565
Fe1 C1 1.952(3) .
Fe1 C2 1.966(3) 3_565
Fe1 C2 1.966(3) 2_665
Fe1 C2 1.966(3) .
P1 C27 1.806(3) .
P1 C15 1.796(3) .
P1 C21 1.788(3) .
P1 C9 1.797(3) .
N2 C2 1.156(4) .
N1 C1 1.147(4) .
N3 C3 1.136(4) .
N6 C8 1.139(4) .
C3 C4 1.453(4) .
C4 N4 1.319(4) .
C4 C7 1.403(4) 2_665
C5 C6 1.455(4) .
C5 C6 1.412(4) 2_665
C5 N4 1.339(4) .
N5 C6 1.341(4) .
N5 C7 1.317(4) .
C6 C5 1.412(4) 3_565
C7 C4 1.403(4) 3_565
C7 C8 1.455(4) .
C30 H30 0.9500 .
C30 C29 1.345(7) .
C30 C31 1.388(8) .
C29 H29 0.9500 .
C29 C28 1.398(5) .
C28 H28 0.9500 .
C28 C27 1.385(5) .
C27 C32 1.393(5) .
C15 C20 1.397(4) .
C15 C16 1.385(5) .
C20 H20 0.9500 .
C20 C19 1.390(5) .
C19 H19 0.9500 .
C19 C18 1.368(5) .
C18 H18 0.9500 .
C18 C17 1.386(5) .
C24 H24 0.9500 .
C24 C23 1.373(5) .
C24 C25 1.378(5) .
C23 H23 0.9500 .
C23 C22 1.385(4) .
C22 H22 0.9500 .
C22 C21 1.392(4) .
C21 C26 1.395(5) .
C31 H31 0.9500 .
C31 C32 1.398(6) .
C32 H32 0.9500 .
C9 C10 1.390(4) .
C9 C14 1.382(5) .
C10 H10 0.9500 .
C10 C11 1.381(5) .
C11 H11 0.9500 .
C11 C12 1.383(5) .
C12 H12 0.9500 .
C12 C13 1.368(5) .
C13 H13 0.9500 .
C13 C14 1.395(5) .
C14 H14 0.9500 .
C17 H17 0.9500 .
C17 C16 1.393(5) .
C16 H16 0.9500 .
C26 H26 0.9500 .
C26 C25 1.388(5) .
C25 H25 0.9500 .

loop_
_geom_hbond_atom_site_label_D
_geom_hbond_atom_site_label_H
_geom_hbond_atom_site_label_A
_geom_hbond_distance_DH
_geom_hbond_distance_HA
_geom_hbond_distance_DA
_geom_hbond_angle_DHA
_geom_hbond_site_symmetry_A
C10 H10 N4 0.95 2.70 3.493(4) 141.6 11_454
C14 H14 N3 0.95 2.60 3.253(4) 126.1 3_565

loop_
_geom_torsion_atom_site_label_1
_geom_torsion_atom_site_label_2
_geom_torsion_atom_site_label_3
_geom_torsion_atom_site_label_4
_geom_torsion
_geom_torsion_site_symmetry_1
_geom_torsion_site_symmetry_4
P1 C27 C32 C31 173.9(3) . .
P1 C15 C20 C19 -172.0(3) . .
P1 C15 C16 C17 172.3(3) . .
P1 C21 C26 C25 -178.3(3) . .
P1 C9 C10 C11 -176.9(2) . .
P1 C9 C14 C13 177.6(4) . .
C3 C4 N4 C5 176.5(3) . .
C6 C5 C6 C5 -1.2(5) 2_665 3_565
C6 C5 C6 N5 177.6(2) 2_665 .
C6 C5 N4 C4 -2.4(4) 2_665 .
C6 C5 N4 C4 179.2(2) . .
C6 N5 C7 C4 -1.1(4) . 3_565
C6 N5 C7 C8 177.2(3) . .
N4 C5 C6 C5 177.32(18) . 3_565
N4 C5 C6 N5 -3.9(4) . .
C7 C4 N4 C5 -0.8(4) 2_665 .
C7 N5 C6 C5 -2.1(4) . 3_565
C7 N5 C6 C5 179.2(3) . .
C30 C29 C28 C27 -0.4(6) . .
C30 C31 C32 C27 -0.3(5) . .
C29 C30 C31 C32 1.9(6) . .
C29 C28 C27 P1 -173.5(3) . .
C29 C28 C27 C32 2.0(5) . .
C28 C27 C32 C31 -1.7(5) . .
C27 P1 C15 C20 -38.8(3) . .
C27 P1 C15 C16 148.6(3) . .
C27 P1 C21 C22 111.6(3) . .
C27 P1 C21 C26 -70.8(3) . .
C27 P1 C9 C10 141.1(3) . .
C27 P1 C9 C14 -36.1(4) . .
C15 P1 C27 C28 136.1(3) . .
C15 P1 C27 C32 -39.4(3) . .
C15 P1 C21 C22 -4.0(3) . .
C15 P1 C21 C26 173.6(3) . .
C15 P1 C9 C10 -98.6(3) . .
C15 P1 C9 C14 84.2(3) . .
C15 C20 C19 C18 0.0(5) . .
C20 C15 C16 C17 -0.1(5) . .
C20 C19 C18 C17 -1.1(6) . .
C19 C18 C17 C16 1.7(6) . .
C18 C17 C16 C15 -1.1(6) . .
C24 C23 C22 C21 -0.6(5) . .
C23 C24 C25 C26 -0.8(5) . .
C23 C22 C21 P1 178.2(3) . .
C23 C22 C21 C26 0.6(5) . .
C22 C21 C26 C25 -0.7(5) . .
C21 P1 C27 C28 19.9(3) . .
C21 P1 C27 C32 -155.7(3) . .
C21 P1 C15 C20 79.4(3) . .
C21 P1 C15 C16 -93.2(3) . .
C21 P1 C9 C10 19.6(3) . .
C21 P1 C9 C14 -157.6(3) . .
C21 C26 C25 C24 0.8(5) . .
C31 C30 C29 C28 -1.5(6) . .
C9 P1 C27 C28 -100.0(3) . .
C9 P1 C27 C32 84.4(3) . .
C9 P1 C15 C20 -162.3(2) . .
C9 P1 C15 C16 25.1(3) . .
C9 P1 C21 C22 -125.6(3) . .
C9 P1 C21 C26 51.9(3) . .
C9 C10 C11 C12 -1.0(5) . .
C10 C9 C14 C13 0.4(6) . .
C10 C11 C12 C13 0.8(6) . .
C11 C12 C13 C14 -0.1(8) . .
C12 C13 C14 C9 -0.5(8) . .
C14 C9 C10 C11 0.3(5) . .
C16 C15 C20 C19 0.7(5) . .
C25 C24 C23 C22 0.7(5) . .

loop_
_twin_individual_id
_twin_individual_mass_fraction_refined
1 0.99(3)
2 0.01(3)
